data_1552787
loop_
_publ_author_name
'Chancellor, Christopher J.'
'Bowles, Faye L.'
'Franco, Jimmy U.'
'Pham, David M.'
'Rivera, Melissa'
'Sarina, Evan A.'
'Ghiassi, Kamran B.'
'Balch, Alan L.'
'Olmstead, Marilyn M.'

_publ_section_title
;
 Single-Crystal X-ray Diffraction Studies of Solvated Crystals of
 C<sub>60</sub> Reveal the Intermolecular Interactions between the
 Component Molecules.
;
_journal_issue 50
_journal_name_full 'The journal of physical chemistry. A'
_journal_page_first 9626
_journal_page_last 9636
_journal_paper_doi 10.1021/acs.jpca.8b08740
_journal_volume 122
_journal_year 2018
_chemical_formula_moiety 'C60, 4(C2 Cl4)'
_chemical_formula_sum 'C68 Cl16'
_chemical_formula_weight 1383.88
_chemical_name_common C60.4tetrachloroethene
_space_group_crystal_system triclinic
_space_group_IT_number 2
_space_group_name_Hall '-P 1'
_space_group_name_H-M_alt 'P -1'
_atom_sites_solution_primary direct
_atom_sites_solution_secondary difmap
_audit_creation_method SHELXL-2018/3
_cell_angle_alpha 102.27(3)
_cell_angle_beta 111.08(3)
_cell_angle_gamma 100.52(3)
_cell_formula_units_Z 1
_cell_length_a 10.093(2)
_cell_length_b 10.189(2)
_cell_length_c 13.214(3)
_cell_measurement_reflns_used 5296
_cell_measurement_temperature 110(2)
_cell_measurement_theta_max 31.5
_cell_measurement_theta_min 3.2
_cell_volume 1187.9(6)
_computing_cell_refinement 'SAINT (Bruker, 2006)'
_computing_data_collection 'Apex2 (Bruker, 2006)'
_computing_data_reduction 'SAINT (Bruker, 2006)'
_computing_publication_material 'SHELXL-2018/3 (Sheldrick, 2018)'
_computing_structure_refinement 'SHELXL-2018/3 (Sheldrick, 2018)'
_computing_structure_solution 'SHELXS (Sheldrick, 2006)'
_diffrn_ambient_temperature 110(2)
_diffrn_detector_area_resol_mean 8.3
_diffrn_measured_fraction_theta_full 0.980
_diffrn_measured_fraction_theta_max 0.972
_diffrn_measurement_device_type 'Bruker ApexII'
_diffrn_measurement_method \w
_diffrn_radiation_type MoK\a
_diffrn_radiation_wavelength 0.71073
_diffrn_reflns_av_R_equivalents 0.0338
_diffrn_reflns_av_unetI/netI 0.0510
_diffrn_reflns_Laue_measured_fraction_full 0.980
_diffrn_reflns_Laue_measured_fraction_max 0.972
_diffrn_reflns_limit_h_max 12
_diffrn_reflns_limit_h_min -12
_diffrn_reflns_limit_k_max 13
_diffrn_reflns_limit_k_min -13
_diffrn_reflns_limit_l_max 16
_diffrn_reflns_limit_l_min -16
_diffrn_reflns_number 9548
_diffrn_reflns_point_group_measured_fraction_full 0.980
_diffrn_reflns_point_group_measured_fraction_max 0.972
_diffrn_reflns_theta_full 25.242
_diffrn_reflns_theta_max 27.099
_diffrn_reflns_theta_min 2.985
_diffrn_source 'fine-focus sealed tube'
_exptl_absorpt_coefficient_mu 0.979
_exptl_absorpt_correction_T_max 0.746
_exptl_absorpt_correction_T_min 0.522
_exptl_absorpt_correction_type multi-scan
_exptl_absorpt_process_details 'SADABS (Sheldrick, 2016)'
_exptl_crystal_colour 'dark red'
_exptl_crystal_density_diffrn 1.934
_exptl_crystal_description plate
_exptl_crystal_F_000 680
_exptl_crystal_size_max 0.240
_exptl_crystal_size_mid 0.190
_exptl_crystal_size_min 0.070
_refine_diff_density_max 0.797
_refine_diff_density_min -0.516
_refine_diff_density_rms 0.103
_refine_ls_extinction_method none
_refine_ls_goodness_of_fit_ref 1.065
_refine_ls_hydrogen_treatment undef
_refine_ls_matrix_type full
_refine_ls_number_parameters 379
_refine_ls_number_reflns 5081
_refine_ls_number_restraints 0
_refine_ls_restrained_S_all 1.065
_refine_ls_R_factor_all 0.0520
_refine_ls_R_factor_gt 0.0474
_refine_ls_shift/su_max 0.000
_refine_ls_shift/su_mean 0.000
_refine_ls_structure_factor_coef Fsqd
_refine_ls_weighting_details 'w=1/[\s^2^(Fo^2^)+(0.0713P)^2^+1.6577P] where P=(Fo^2^+2Fc^2^)/3'
_refine_ls_weighting_scheme calc
_refine_ls_wR_factor_gt 0.1332
_refine_ls_wR_factor_ref 0.1381
_reflns_Friedel_coverage 0.000
_reflns_number_gt 4517
_reflns_number_total 5081
_reflns_threshold_expression 'I > 2\s(I)'
_cod_data_source_file jp8b08740_si_001.cif
_cod_data_source_block mn1831
_cod_original_cell_volume 1187.9(5)
_cod_database_code 1552787
_shelx_shelxl_version_number 2018/3
_shelx_space_group_comment
;
The symmetry employed for this shelxl refinement is uniquely defined
by the following loop, which should always be used as a source of
symmetry information in preference to the above space-group names.
They are only intended as comments.
;
_shelx_estimated_absorpt_t_min 0.799
_shelx_estimated_absorpt_t_max 0.935

loop_
_space_group_symop_operation_xyz
'x, y, z'
'-x, -y, -z'

loop_
_atom_site_label
_atom_site_type_symbol
_atom_site_fract_x
_atom_site_fract_y
_atom_site_fract_z
_atom_site_U_iso_or_equiv
_atom_site_adp_type
_atom_site_occupancy
_atom_site_site_symmetry_order
_atom_site_calc_flag
C1 C 0.1941(3) 0.2391(3) 0.2721(3) 0.0271(6) Uani 1 1 d
C2 C 0.1451(3) 0.2538(3) 0.3581(3) 0.0262(6) Uani 1 1 d
C3 C 0.2128(3) 0.2075(3) 0.4556(3) 0.0227(6) Uani 1 1 d
C4 C 0.3273(3) 0.1470(3) 0.4635(3) 0.0238(6) Uani 1 1 d
C5 C 0.3787(3) 0.1313(3) 0.3733(3) 0.0237(6) Uani 1 1 d
C6 C 0.3126(3) 0.1765(3) 0.2798(2) 0.0254(6) Uani 1 1 d
C7 C 0.2114(3) 0.3535(3) 0.2222(2) 0.0271(6) Uani 1 1 d
C8 C 0.1783(3) 0.4746(4) 0.2605(3) 0.0286(6) Uani 1 1 d
C9 C 0.1269(3) 0.4912(4) 0.3511(3) 0.0280(6) Uani 1 1 d
C10 C 0.1097(3) 0.3833(3) 0.3986(3) 0.0273(6) Uani 1 1 d
C11 C 0.1561(3) 0.4151(3) 0.5203(3) 0.0236(6) Uani 1 1 d
C12 C 0.2195(3) 0.3063(3) 0.5555(3) 0.0232(6) Uani 1 1 d
C13 C 0.3415(3) 0.3418(3) 0.6598(3) 0.0230(6) Uani 1 1 d
C14 C 0.4612(3) 0.2787(3) 0.6673(3) 0.0242(6) Uani 1 1 d
C15 C 0.4544(3) 0.1841(3) 0.5718(3) 0.0240(6) Uani 1 1 d
C16 C 0.5857(4) 0.1905(3) 0.5484(3) 0.0274(6) Uani 1 1 d
C17 C 0.5374(3) 0.1583(3) 0.4246(3) 0.0259(6) Uani 1 1 d
C18 C 0.6253(4) 0.2300(3) 0.3816(3) 0.0274(6) Uani 1 1 d
C19 C 0.5567(4) 0.2758(3) 0.2844(3) 0.0269(6) Uani 1 1 d
C20 C 0.4054(4) 0.2514(3) 0.2348(2) 0.0259(6) Uani 1 1 d
C21 C 0.3413(3) 0.3584(3) 0.1990(2) 0.0268(6) Uani 1 1 d
C22 C 0.4335(3) 0.4869(3) 0.2146(2) 0.0252(6) Uani 1 1 d
C23 C 0.4004(3) 0.6154(3) 0.2555(2) 0.0249(6) Uani 1 1 d
C24 C 0.2758(3) 0.6105(3) 0.2780(3) 0.0268(6) Uani 1 1 d
C25 C 0.2831(3) 0.7094(3) 0.3783(3) 0.0280(6) Uani 1 1 d
C26 C 0.1905(3) 0.6341(3) 0.4231(3) 0.0286(7) Uani 1 1 d
C27 C 0.2364(3) 0.6662(3) 0.5411(3) 0.0270(6) Uani 1 1 d
C28 C 0.2181(3) 0.5524(3) 0.5909(3) 0.0244(6) Uani 1 1 d
C29 C 0.3455(3) 0.5889(3) 0.6987(3) 0.0259(6) Uani 1 1 d
C30 C 0.4060(3) 0.4857(3) 0.7322(2) 0.0253(6) Uani 1 1 d
Cl1 Cl 0.43304(10) 0.91549(8) 0.14124(7) 0.0351(2) Uani 1 1 d
Cl2 Cl 0.11012(9) 0.71460(10) 0.03828(7) 0.0350(2) Uani 1 1 d
Cl3 Cl 0.19944(8) 0.49694(8) -0.07918(7) 0.03118(19) Uani 1 1 d
Cl4 Cl 0.52471(8) 0.69741(8) 0.02750(7) 0.03003(19) Uani 1 1 d
C31 C 0.3854(3) 0.7488(3) 0.0539(2) 0.0226(6) Uani 1 1 d
C32 C 0.2481(3) 0.6644(3) 0.0094(2) 0.0235(6) Uani 1 1 d
Cl9 Cl -0.15142(7) 0.01955(7) 0.37994(6) 0.02229(16) Uani 1 1 d
Cl10 Cl -0.02288(9) -0.17397(7) 0.27935(7) 0.03041(19) Uani 1 1 d
Cl11 Cl -0.23010(8) 0.13111(8) 0.16739(6) 0.02786(18) Uani 1 1 d
Cl12 Cl -0.11227(9) -0.06858(9) 0.06159(7) 0.03299(19) Uani 1 1 d
C33 C -0.1139(3) -0.0477(3) 0.2666(2) 0.0205(5) Uani 1 1 d
C34 C -0.1496(3) -0.0022(3) 0.1753(2) 0.0220(5) Uani 1 1 d

loop_
_atom_site_aniso_label
_atom_site_aniso_U_11
_atom_site_aniso_U_22
_atom_site_aniso_U_33
_atom_site_aniso_U_23
_atom_site_aniso_U_13
_atom_site_aniso_U_12
C1 0.0251(14) 0.0207(14) 0.0247(15) 0.0038(11) 0.0059(12) -0.0058(11)
C2 0.0182(12) 0.0240(14) 0.0297(15) 0.0078(12) 0.0086(11) -0.0061(11)
C3 0.0221(13) 0.0139(12) 0.0310(15) 0.0077(11) 0.0145(11) -0.0062(10)
C4 0.0318(14) 0.0108(11) 0.0330(15) 0.0112(11) 0.0187(12) -0.0007(10)
C5 0.0322(15) 0.0087(11) 0.0299(15) 0.0039(10) 0.0172(12) -0.0015(10)
C6 0.0308(15) 0.0141(12) 0.0228(14) -0.0013(11) 0.0104(12) -0.0040(11)
C7 0.0251(14) 0.0288(15) 0.0190(13) 0.0080(12) 0.0031(11) -0.0004(11)
C8 0.0192(13) 0.0436(18) 0.0222(14) 0.0179(13) 0.0045(11) 0.0063(12)
C9 0.0151(12) 0.0396(17) 0.0314(16) 0.0170(13) 0.0086(11) 0.0074(12)
C10 0.0113(11) 0.0361(16) 0.0341(16) 0.0143(13) 0.0098(11) 0.0009(11)
C11 0.0173(12) 0.0263(14) 0.0347(16) 0.0137(12) 0.0182(11) 0.0027(10)
C12 0.0237(13) 0.0197(13) 0.0332(15) 0.0132(12) 0.0197(12) -0.0004(10)
C13 0.0299(14) 0.0199(13) 0.0280(14) 0.0128(11) 0.0210(12) 0.0019(11)
C14 0.0306(14) 0.0229(13) 0.0281(15) 0.0204(12) 0.0164(12) 0.0049(11)
C15 0.0326(15) 0.0134(12) 0.0340(16) 0.0176(11) 0.0175(12) 0.0056(11)
C16 0.0368(16) 0.0176(13) 0.0421(17) 0.0204(13) 0.0223(14) 0.0150(12)
C17 0.0343(15) 0.0119(12) 0.0393(17) 0.0105(11) 0.0215(13) 0.0081(11)
C18 0.0344(15) 0.0197(13) 0.0394(17) 0.0097(12) 0.0253(14) 0.0119(12)
C19 0.0399(16) 0.0203(14) 0.0262(15) 0.0027(11) 0.0241(13) 0.0054(12)
C20 0.0398(16) 0.0161(13) 0.0200(13) 0.0003(10) 0.0164(12) 0.0013(11)
C21 0.0328(15) 0.0283(15) 0.0155(13) 0.0063(11) 0.0088(11) 0.0026(12)
C22 0.0352(15) 0.0296(15) 0.0166(13) 0.0138(11) 0.0145(11) 0.0073(12)
C23 0.0319(15) 0.0263(14) 0.0206(14) 0.0173(12) 0.0106(12) 0.0065(12)
C24 0.0286(14) 0.0325(16) 0.0246(14) 0.0210(12) 0.0086(12) 0.0118(12)
C25 0.0292(15) 0.0312(16) 0.0378(17) 0.0253(14) 0.0168(13) 0.0177(12)
C26 0.0225(13) 0.0377(17) 0.0429(18) 0.0272(15) 0.0194(13) 0.0189(12)
C27 0.0253(14) 0.0234(14) 0.0448(18) 0.0138(13) 0.0234(13) 0.0132(11)
C28 0.0237(13) 0.0259(14) 0.0358(16) 0.0128(12) 0.0228(12) 0.0092(11)
C29 0.0316(15) 0.0265(15) 0.0291(15) 0.0079(12) 0.0240(13) 0.0075(12)
C30 0.0338(15) 0.0268(14) 0.0236(14) 0.0112(12) 0.0219(12) 0.0025(12)
Cl1 0.0498(5) 0.0188(3) 0.0309(4) 0.0036(3) 0.0138(3) 0.0073(3)
Cl2 0.0308(4) 0.0516(5) 0.0351(4) 0.0208(4) 0.0187(3) 0.0209(3)
Cl3 0.0306(4) 0.0208(3) 0.0349(4) 0.0058(3) 0.0109(3) -0.0009(3)
Cl4 0.0259(3) 0.0310(4) 0.0336(4) 0.0063(3) 0.0174(3) 0.0028(3)
C31 0.0328(15) 0.0189(13) 0.0231(14) 0.0109(11) 0.0159(12) 0.0092(11)
C32 0.0288(14) 0.0245(14) 0.0250(14) 0.0140(11) 0.0150(11) 0.0096(11)
Cl9 0.0282(3) 0.0208(3) 0.0261(3) 0.0127(3) 0.0171(3) 0.0072(3)
Cl10 0.0354(4) 0.0210(3) 0.0440(4) 0.0151(3) 0.0208(3) 0.0140(3)
Cl11 0.0318(4) 0.0304(4) 0.0330(4) 0.0210(3) 0.0169(3) 0.0149(3)
Cl12 0.0376(4) 0.0386(4) 0.0266(4) 0.0073(3) 0.0200(3) 0.0086(3)
C33 0.0200(12) 0.0164(12) 0.0280(14) 0.0072(11) 0.0138(11) 0.0030(10)
C34 0.0221(13) 0.0187(13) 0.0256(14) 0.0053(11) 0.0126(11) 0.0027(10)

loop_
_atom_type_symbol
_atom_type_description
_atom_type_scat_dispersion_real
_atom_type_scat_dispersion_imag
_atom_type_scat_source
C C 0.0033 0.0016 'International Tables Vol C Tables 4.2.6.8 and 6.1.1.4'
Cl Cl 0.1484 0.1585 'International Tables Vol C Tables 4.2.6.8 and 6.1.1.4'

loop_
_geom_angle_atom_site_label_1
_geom_angle_atom_site_label_2
_geom_angle_atom_site_label_3
_geom_angle
_geom_angle_site_symmetry_1
_geom_angle_site_symmetry_3
C2 C1 C6 119.5(3) . .
C2 C1 C7 119.8(3) . .
C6 C1 C7 108.6(3) . .
C1 C2 C3 120.6(3) . .
C1 C2 C10 120.0(3) . .
C3 C2 C10 107.6(3) . .
C4 C3 C2 120.1(3) . .
C4 C3 C12 120.1(3) . .
C2 C3 C12 108.1(3) . .
C3 C4 C5 119.4(3) . .
C3 C4 C15 119.7(3) . .
C5 C4 C15 108.6(2) . .
C6 C5 C17 119.7(3) . .
C6 C5 C4 119.9(3) . .
C17 C5 C4 108.2(3) . .
C5 C6 C1 120.5(3) . .
C5 C6 C20 119.6(3) . .
C1 C6 C20 107.7(3) . .
C8 C7 C21 121.0(3) . .
C8 C7 C1 120.1(3) . .
C21 C7 C1 107.1(3) . .
C7 C8 C9 120.6(3) . .
C7 C8 C24 119.7(3) . .
C9 C8 C24 107.5(3) . .
C10 C9 C26 119.9(3) . .
C10 C9 C8 119.8(3) . .
C26 C9 C8 108.6(3) . .
C9 C10 C11 119.9(3) . .
C9 C10 C2 119.8(3) . .
C11 C10 C2 108.0(3) . .
C28 C11 C10 120.8(3) . .
C28 C11 C12 119.4(3) . .
C10 C11 C12 107.8(3) . .
C13 C12 C3 120.3(3) . .
C13 C12 C11 119.5(3) . .
C3 C12 C11 108.4(3) . .
C12 C13 C30 120.6(3) . .
C12 C13 C14 119.4(3) . .
C30 C13 C14 107.9(3) . .
C15 C14 C13 120.3(3) . .
C15 C14 C23 120.0(3) . 2_666
C13 C14 C23 107.8(3) . 2_666
C14 C15 C4 120.3(3) . .
C14 C15 C16 120.2(3) . .
C4 C15 C16 107.6(3) . .
C25 C16 C15 119.8(3) 2_666 .
C25 C16 C17 120.4(3) 2_666 .
C15 C16 C17 107.7(3) . .
C18 C17 C5 120.4(3) . .
C18 C17 C16 119.6(3) . .
C5 C17 C16 107.9(3) . .
C17 C18 C19 119.8(3) . .
C17 C18 C27 119.8(3) . 2_666
C19 C18 C27 109.1(3) . 2_666
C20 C19 C18 120.5(3) . .
C20 C19 C29 120.0(3) . 2_666
C18 C19 C29 107.4(3) . 2_666
C19 C20 C21 120.7(3) . .
C19 C20 C6 119.9(3) . .
C21 C20 C6 107.8(3) . .
C22 C21 C7 119.6(3) . .
C22 C21 C20 119.5(3) . .
C7 C21 C20 108.9(3) . .
C21 C22 C23 120.0(3) . .
C21 C22 C30 120.3(3) . 2_666
C23 C22 C30 107.1(3) . 2_666
C24 C23 C22 120.3(3) . .
C24 C23 C14 119.4(3) . 2_666
C22 C23 C14 108.6(3) . 2_666
C23 C24 C25 120.6(3) . .
C23 C24 C8 119.4(3) . .
C25 C24 C8 108.1(3) . .
C16 C25 C24 120.0(3) 2_666 .
C16 C25 C26 120.2(3) 2_666 .
C24 C25 C26 107.6(3) . .
C27 C26 C9 120.7(3) . .
C27 C26 C25 119.1(3) . .
C9 C26 C25 108.3(3) . .
C26 C27 C18 120.9(3) . 2_666
C26 C27 C28 119.3(3) . .
C18 C27 C28 107.6(3) 2_666 .
C11 C28 C29 120.9(3) . .
C11 C28 C27 119.4(3) . .
C29 C28 C27 107.6(3) . .
C30 C29 C28 119.8(3) . .
C30 C29 C19 119.6(3) . 2_666
C28 C29 C19 108.2(3) . 2_666
C29 C30 C13 119.9(3) . .
C29 C30 C22 119.9(3) . 2_666
C13 C30 C22 108.6(3) . 2_666
C32 C31 Cl1 121.9(2) . .
C32 C31 Cl4 122.1(2) . .
Cl1 C31 Cl4 115.91(17) . .
C31 C32 Cl2 122.1(2) . .
C31 C32 Cl3 122.1(2) . .
Cl2 C32 Cl3 115.83(17) . .
C34 C33 Cl9 122.2(2) . .
C34 C33 Cl10 122.1(2) . .
Cl9 C33 Cl10 115.61(16) . .
C33 C34 Cl11 121.7(2) . .
C33 C34 Cl12 122.6(2) . .
Cl11 C34 Cl12 115.69(17) . .

loop_
_geom_bond_atom_site_label_1
_geom_bond_atom_site_label_2
_geom_bond_distance
_geom_bond_site_symmetry_2
C1 C2 1.384(4) .
C1 C6 1.438(4) .
C1 C7 1.469(4) .
C2 C3 1.447(4) .
C2 C10 1.471(5) .
C3 C4 1.388(4) .
C3 C12 1.451(4) .
C4 C5 1.451(4) .
C4 C15 1.453(4) .
C5 C6 1.395(4) .
C5 C17 1.443(4) .
C6 C20 1.464(4) .
C7 C8 1.378(5) .
C7 C21 1.445(4) .
C8 C9 1.456(4) .
C8 C24 1.464(4) .
C9 C10 1.392(4) .
C9 C26 1.438(5) .
C10 C11 1.447(4) .
C11 C28 1.388(4) .
C11 C12 1.455(4) .
C12 C13 1.397(4) .
C13 C30 1.448(4) .
C13 C14 1.452(4) .
C14 C15 1.387(4) .
C14 C23 1.453(4) 2_666
C15 C16 1.459(4) .
C16 C25 1.377(5) 2_666
C16 C17 1.471(5) .
C17 C18 1.394(4) .
C18 C19 1.442(4) .
C18 C27 1.444(5) 2_666
C19 C20 1.378(5) .
C19 C29 1.463(4) 2_666
C20 C21 1.445(4) .
C21 C22 1.387(4) .
C22 C23 1.452(4) .
C22 C30 1.458(4) 2_666
C23 C24 1.388(4) .
C24 C25 1.453(5) .
C25 C26 1.464(4) .
C26 C27 1.401(5) .
C27 C28 1.463(4) .
C28 C29 1.451(5) .
C29 C30 1.382(4) .
Cl1 C31 1.707(3) .
Cl2 C32 1.705(3) .
Cl3 C32 1.719(3) .
Cl4 C31 1.709(3) .
C31 C32 1.330(4) .
Cl9 C33 1.709(3) .
Cl10 C33 1.715(3) .
Cl11 C34 1.708(3) .
Cl12 C34 1.711(3) .
C33 C34 1.336(4) .

loop_
_geom_torsion_atom_site_label_1
_geom_torsion_atom_site_label_2
_geom_torsion_atom_site_label_3
_geom_torsion_atom_site_label_4
_geom_torsion
_geom_torsion_site_symmetry_1
_geom_torsion_site_symmetry_4
C6 C1 C2 C3 0.3(4) . .
C7 C1 C2 C3 -137.9(3) . .
C6 C1 C2 C10 138.7(3) . .
C7 C1 C2 C10 0.4(4) . .
C1 C2 C3 C4 -0.3(4) . .
C10 C2 C3 C4 -143.1(3) . .
C1 C2 C3 C12 142.8(3) . .
C10 C2 C3 C12 0.0(3) . .
C2 C3 C4 C5 0.2(4) . .
C12 C3 C4 C5 -138.6(3) . .
C2 C3 C4 C15 138.2(3) . .
C12 C3 C4 C15 -0.6(4) . .
C3 C4 C5 C6 -0.2(4) . .
C15 C4 C5 C6 -142.3(3) . .
C3 C4 C5 C17 142.2(3) . .
C15 C4 C5 C17 0.0(3) . .
C17 C5 C6 C1 -137.9(3) . .
C4 C5 C6 C1 0.2(4) . .
C17 C5 C6 C20 -0.2(4) . .
C4 C5 C6 C20 137.9(3) . .
C2 C1 C6 C5 -0.3(4) . .
C7 C1 C6 C5 142.1(3) . .
C2 C1 C6 C20 -142.4(3) . .
C7 C1 C6 C20 0.0(3) . .
C2 C1 C7 C8 -0.4(4) . .
C6 C1 C7 C8 -142.6(3) . .
C2 C1 C7 C21 142.8(3) . .
C6 C1 C7 C21 0.5(3) . .
C21 C7 C8 C9 -137.6(3) . .
C1 C7 C8 C9 0.5(4) . .
C21 C7 C8 C24 0.0(4) . .
C1 C7 C8 C24 138.0(3) . .
C7 C8 C9 C10 -0.7(4) . .
C24 C8 C9 C10 -142.8(3) . .
C7 C8 C9 C26 142.3(3) . .
C24 C8 C9 C26 0.2(3) . .
C26 C9 C10 C11 -0.2(4) . .
C8 C9 C10 C11 138.6(3) . .
C26 C9 C10 C2 -138.1(3) . .
C8 C9 C10 C2 0.8(4) . .
C1 C2 C10 C9 -0.7(4) . .
C3 C2 C10 C9 142.4(3) . .
C1 C2 C10 C11 -143.0(3) . .
C3 C2 C10 C11 0.1(3) . .
C9 C10 C11 C28 -0.1(4) . .
C2 C10 C11 C28 142.2(3) . .
C9 C10 C11 C12 -142.4(3) . .
C2 C10 C11 C12 -0.2(3) . .
C4 C3 C12 C13 0.4(4) . .
C2 C3 C12 C13 -142.7(2) . .
C4 C3 C12 C11 143.0(2) . .
C2 C3 C12 C11 -0.1(3) . .
C28 C11 C12 C13 0.2(4) . .
C10 C11 C12 C13 143.1(2) . .
C28 C11 C12 C3 -142.8(2) . .
C10 C11 C12 C3 0.2(3) . .
C3 C12 C13 C30 137.8(3) . .
C11 C12 C13 C30 -0.8(4) . .
C3 C12 C13 C14 -0.1(4) . .
C11 C12 C13 C14 -138.7(3) . .
C12 C13 C14 C15 -0.1(4) . .
C30 C13 C14 C15 -142.7(2) . .
C12 C13 C14 C23 142.6(2) . 2_666
C30 C13 C14 C23 -0.1(3) . 2_666
C13 C14 C15 C4 -0.1(4) . .
C23 C14 C15 C4 -138.3(3) 2_666 .
C13 C14 C15 C16 138.1(3) . .
C23 C14 C15 C16 -0.2(4) 2_666 .
C3 C4 C15 C14 0.4(4) . .
C5 C4 C15 C14 142.4(2) . .
C3 C4 C15 C16 -142.4(2) . .
C5 C4 C15 C16 -0.3(3) . .
C14 C15 C16 C25 0.3(4) . 2_666
C4 C15 C16 C25 143.1(3) . 2_666
C14 C15 C16 C17 -142.3(3) . .
C4 C15 C16 C17 0.5(3) . .
C6 C5 C17 C18 0.4(4) . .
C4 C5 C17 C18 -142.0(3) . .
C6 C5 C17 C16 142.7(3) . .
C4 C5 C17 C16 0.3(3) . .
C25 C16 C17 C18 -0.1(4) 2_666 .
C15 C16 C17 C18 142.2(3) . .
C25 C16 C17 C5 -142.8(3) 2_666 .
C15 C16 C17 C5 -0.6(3) . .
C5 C17 C18 C19 -0.9(4) . .
C16 C17 C18 C19 -138.9(3) . .
C5 C17 C18 C27 138.9(3) . 2_666
C16 C17 C18 C27 0.8(4) . 2_666
C17 C18 C19 C20 1.2(4) . .
C27 C18 C19 C20 -142.4(3) 2_666 .
C17 C18 C19 C29 143.7(3) . 2_666
C27 C18 C19 C29 0.0(3) 2_666 2_666
C18 C19 C20 C21 137.9(3) . .
C29 C19 C20 C21 0.0(4) 2_666 .
C18 C19 C20 C6 -1.0(4) . .
C29 C19 C20 C6 -138.8(3) 2_666 .
C5 C6 C20 C19 0.5(4) . .
C1 C6 C20 C19 143.0(3) . .
C5 C6 C20 C21 -143.1(3) . .
C1 C6 C20 C21 -0.5(3) . .
C8 C7 C21 C22 -0.5(4) . .
C1 C7 C21 C22 -143.2(3) . .
C8 C7 C21 C20 141.9(3) . .
C1 C7 C21 C20 -0.9(3) . .
C19 C20 C21 C22 0.1(4) . .
C6 C20 C21 C22 143.3(3) . .
C19 C20 C21 C7 -142.3(3) . .
C6 C20 C21 C7 0.9(3) . .
C7 C21 C22 C23 0.8(4) . .
C20 C21 C22 C23 -137.6(3) . .
C7 C21 C22 C30 137.8(3) . 2_666
C20 C21 C22 C30 -0.6(4) . 2_666
C21 C22 C23 C24 -0.6(4) . .
C30 C22 C23 C24 -142.6(3) 2_666 .
C21 C22 C23 C14 142.2(3) . 2_666
C30 C22 C23 C14 0.3(3) 2_666 2_666
C22 C23 C24 C25 138.4(3) . .
C14 C23 C24 C25 -0.5(4) 2_666 .
C22 C23 C24 C8 0.2(4) . .
C14 C23 C24 C8 -138.8(3) 2_666 .
C7 C8 C24 C23 0.1(4) . .
C9 C8 C24 C23 142.7(3) . .
C7 C8 C24 C25 -142.8(3) . .
C9 C8 C24 C25 -0.3(3) . .
C23 C24 C25 C16 0.3(4) . 2_666
C8 C24 C25 C16 142.8(3) . 2_666
C23 C24 C25 C26 -142.1(3) . .
C8 C24 C25 C26 0.3(3) . .
C10 C9 C26 C27 0.5(4) . .
C8 C9 C26 C27 -142.4(3) . .
C10 C9 C26 C25 142.9(3) . .
C8 C9 C26 C25 0.0(3) . .
C16 C25 C26 C27 0.6(4) 2_666 .
C24 C25 C26 C27 142.9(3) . .
C16 C25 C26 C9 -142.5(3) 2_666 .
C24 C25 C26 C9 -0.2(3) . .
C9 C26 C27 C18 137.2(3) . 2_666
C25 C26 C27 C18 -1.3(4) . 2_666
C9 C26 C27 C28 -0.5(4) . .
C25 C26 C27 C28 -138.9(3) . .
C10 C11 C28 C29 -137.8(3) . .
C12 C11 C28 C29 0.3(4) . .
C10 C11 C28 C27 0.1(4) . .
C12 C11 C28 C27 138.2(3) . .
C26 C27 C28 C11 0.2(4) . .
C18 C27 C28 C11 -142.5(3) 2_666 .
C26 C27 C28 C29 143.1(3) . .
C18 C27 C28 C29 0.4(3) 2_666 .
C11 C28 C29 C30 -0.1(4) . .
C27 C28 C29 C30 -142.4(3) . .
C11 C28 C29 C19 141.8(3) . 2_666
C27 C28 C29 C19 -0.4(3) . 2_666
C28 C29 C30 C13 -0.4(4) . .
C19 C29 C30 C13 -138.1(3) 2_666 .
C28 C29 C30 C22 138.6(3) . 2_666
C19 C29 C30 C22 0.9(4) 2_666 2_666
C12 C13 C30 C29 0.9(4) . .
C14 C13 C30 C29 143.0(3) . .
C12 C13 C30 C22 -142.3(3) . 2_666
C14 C13 C30 C22 -0.1(3) . 2_666
Cl1 C31 C32 Cl2 -1.4(4) . .
Cl4 C31 C32 Cl2 178.60(15) . .
Cl1 C31 C32 Cl3 179.59(15) . .
Cl4 C31 C32 Cl3 -0.4(4) . .
Cl9 C33 C34 Cl11 2.3(4) . .
Cl10 C33 C34 Cl11 -175.91(15) . .
Cl9 C33 C34 Cl12 179.87(15) . .
Cl10 C33 C34 Cl12 1.7(4) . .
